data_7152911
loop_
_publ_author_name
'Harris, Benjamin'
'Savage, G. Paul'
'White, Jonathan M.'

_publ_section_title
;
 Hyperconjugation involving strained carbon-carbon bonds. Application of
 the variable oxygen probe to ester and ether derivatives of
 cubylmethanol.
;
_journal_issue 19
_journal_name_full 'Organic &amp; biomolecular chemistry'
_journal_page_first 3151
_journal_page_last 3158
_journal_paper_doi 10.1039/c3ob40288f
_journal_volume 11
_journal_year 2013
_chemical_formula_sum 'C18 H15 N O6'
_chemical_formula_weight 341.31
_chemical_name_systematic
;
?
;
_space_group_IT_number 2
_symmetry_cell_setting triclinic
_symmetry_space_group_name_Hall '-P 1'
_symmetry_space_group_name_H-M 'P -1'
_atom_sites_solution_hydrogens geom
_atom_sites_solution_primary direct
_atom_sites_solution_secondary difmap
_audit_creation_method SHELXL-97
_cell_angle_alpha 89.867(5)
_cell_angle_beta 76.801(5)
_cell_angle_gamma 62.719(7)
_cell_formula_units_Z 2
_cell_length_a 8.1260(6)
_cell_length_b 8.7446(5)
_cell_length_c 12.5714(7)
_cell_measurement_reflns_used 3723
_cell_measurement_temperature 130(2)
_cell_measurement_theta_max 73.2842
_cell_measurement_theta_min 6.2302
_cell_volume 767.54(10)
_computing_cell_refinement
;
CrysAlisPro, Oxford Diffraction Ltd.,
Version 1.171.33.55 (release 05-01-2010 CrysAlis171 .NET)
(compiled Jan 5 2010,16:28:46)
;
_computing_data_collection
;
CrysAlisPro, Oxford Diffraction Ltd.,
Version 1.171.33.55 (release 05-01-2010 CrysAlis171 .NET)
(compiled Jan 5 2010,16:28:46)
;
_computing_data_reduction
;
CrysAlisPro, Oxford Diffraction Ltd.,
Version 1.171.33.55 (release 05-01-2010 CrysAlis171 .NET)
(compiled Jan 5 2010,16:28:46)
;
_computing_structure_refinement 'SHELXL-97 (Sheldrick, 1997)'
_diffrn_ambient_temperature 130(2)
_diffrn_measured_fraction_theta_full 0.953
_diffrn_measured_fraction_theta_max 0.953
_diffrn_measurement_device_type 'Xcalibur, Sapphire3'
_diffrn_measurement_method '\w scans'
_diffrn_radiation_monochromator graphite
_diffrn_radiation_source 'Enhance (Cu) X-ray Source'
_diffrn_radiation_type 'Cu K\a'
_diffrn_radiation_wavelength 1.5418
_diffrn_reflns_av_R_equivalents 0.0165
_diffrn_reflns_av_sigmaI/netI 0.0173
_diffrn_reflns_limit_h_max 10
_diffrn_reflns_limit_h_min -7
_diffrn_reflns_limit_k_max 10
_diffrn_reflns_limit_k_min -9
_diffrn_reflns_limit_l_max 15
_diffrn_reflns_limit_l_min -15
_diffrn_reflns_number 4671
_diffrn_reflns_theta_full 73.44
_diffrn_reflns_theta_max 73.44
_diffrn_reflns_theta_min 6.24
_exptl_absorpt_coefficient_mu 0.945
_exptl_absorpt_correction_T_max 1.00000
_exptl_absorpt_correction_T_min 0.86347
_exptl_absorpt_correction_type multi-scan
_exptl_absorpt_process_details
;
CrysAlisPro, Oxford Diffraction Ltd.,
Version 1.171.33.55 (release 05-01-2010 CrysAlis171 .NET)
(compiled Jan 5 2010,16:28:46)
Empirical absorption correction using spherical harmonics,
implemented in SCALE3 ABSPACK scaling algorithm.
;
_exptl_crystal_colour colourless
_exptl_crystal_density_diffrn 1.477
_exptl_crystal_density_method 'not measured'
_exptl_crystal_description block
_exptl_crystal_F_000 356
_exptl_crystal_size_max 0.4521
_exptl_crystal_size_mid 0.2596
_exptl_crystal_size_min 0.1100
_refine_diff_density_max 0.368
_refine_diff_density_min -0.290
_refine_diff_density_rms 0.047
_refine_ls_extinction_method none
_refine_ls_goodness_of_fit_ref 1.018
_refine_ls_hydrogen_treatment constr
_refine_ls_matrix_type full
_refine_ls_number_parameters 226
_refine_ls_number_reflns 2935
_refine_ls_number_restraints 0
_refine_ls_restrained_S_all 1.018
_refine_ls_R_factor_all 0.0462
_refine_ls_R_factor_gt 0.0431
_refine_ls_shift/su_max 0.000
_refine_ls_shift/su_mean 0.000
_refine_ls_structure_factor_coef Fsqd
_refine_ls_weighting_details 'calc w=1/[\s^2^(Fo^2^)+(0.0693P)^2^+0.3691P] where P=(Fo^2^+2Fc^2^)/3'
_refine_ls_weighting_scheme calc
_refine_ls_wR_factor_gt 0.1169
_refine_ls_wR_factor_ref 0.1196
_reflns_number_gt 2675
_reflns_number_total 2935
_reflns_threshold_expression >2sigma(I)
_cod_data_source_file c3ob40288f.txt
_cod_data_source_block shelxl11c
_cod_original_cell_volume 767.54(8)
_cod_database_code 7152911

loop_
_symmetry_equiv_pos_as_xyz
'x, y, z'
'-x, -y, -z'

loop_
_atom_site_label
_atom_site_type_symbol
_atom_site_fract_x
_atom_site_fract_y
_atom_site_fract_z
_atom_site_U_iso_or_equiv
_atom_site_adp_type
_atom_site_occupancy
_atom_site_symmetry_multiplicity
_atom_site_calc_flag
_atom_site_refinement_flags
C1 C 0.7992(2) 0.86472(19) 0.20342(12) 0.0224(3) Uani 1 1 d .
C2 C 0.8979(2) 0.9260(2) 0.10219(12) 0.0235(3) Uani 1 1 d .
H2 H 0.8296 1.0111 0.0541 0.028 Uiso 1 1 calc R
C3 C 1.0236(2) 0.94864(19) 0.17223(12) 0.0228(3) Uani 1 1 d .
H3 H 1.0486 1.0502 0.1755 0.027 Uiso 1 1 calc R
C4 C 1.1811(2) 0.75551(19) 0.13445(12) 0.0224(3) Uani 1 1 d .
C5 C 1.0545(2) 0.7340(2) 0.06246(12) 0.0239(3) Uani 1 1 d .
H5 H 1.1032 0.6774 -0.0152 0.029 Uiso 1 1 calc R
C6 C 0.9560(2) 0.67240(19) 0.16306(12) 0.0240(3) Uani 1 1 d .
H6 H 0.9310 0.5709 0.1595 0.029 Uiso 1 1 calc R
C7 C 1.0812(2) 0.69521(19) 0.23406(12) 0.0236(3) Uani 1 1 d .
H7 H 1.1480 0.6105 0.2828 0.028 Uiso 1 1 calc R
C8 C 0.9252(2) 0.88755(19) 0.27294(12) 0.0227(3) Uani 1 1 d .
H8 H 0.8771 0.9446 0.3504 0.027 Uiso 1 1 calc R
C9 C 0.5889(2) 0.9276(2) 0.24091(12) 0.0250(3) Uani 1 1 d .
H9A H 0.5200 1.0553 0.2579 0.030 Uiso 1 1 calc R
H9B H 0.5427 0.8946 0.1829 0.030 Uiso 1 1 calc R
C10 C 1.3911(2) 0.69071(19) 0.09529(12) 0.0233(3) Uani 1 1 d .
C11 C 1.6290(2) 0.7303(2) -0.03333(14) 0.0327(4) Uani 1 1 d .
H11A H 1.6400 0.8144 -0.0823 0.049 Uiso 1 1 calc R
H11B H 1.6771 0.6186 -0.0769 0.049 Uiso 1 1 calc R
H11C H 1.7045 0.7159 0.0201 0.049 Uiso 1 1 calc R
C12 C 0.3830(2) 0.85550(19) 0.37033(12) 0.0233(3) Uani 1 1 d .
C13 C 0.3538(2) 0.77764(19) 0.47479(12) 0.0226(3) Uani 1 1 d .
C14 C 0.4845(2) 0.7214(2) 0.53901(13) 0.0259(3) Uani 1 1 d .
H14 H 0.6009 0.7275 0.5158 0.031 Uiso 1 1 calc R
C15 C 0.4449(2) 0.6564(2) 0.63712(13) 0.0287(3) Uani 1 1 d .
H15 H 0.5349 0.6176 0.6806 0.034 Uiso 1 1 calc R
C16 C 0.2745(2) 0.6477(2) 0.67216(13) 0.0285(3) Uani 1 1 d .
H16 H 0.2456 0.6050 0.7397 0.034 Uiso 1 1 calc R
C17 C 0.1484(2) 0.70297(19) 0.60575(13) 0.0255(3) Uani 1 1 d .
C18 C 0.1837(2) 0.76753(19) 0.50761(12) 0.0233(3) Uani 1 1 d .
H18 H 0.0945 0.8040 0.4637 0.028 Uiso 1 1 calc R
N1 N -0.0342(2) 0.69712(18) 0.64081(12) 0.0330(3) Uani 1 1 d .
O1 O 0.55617(15) 0.84615(15) 0.33954(9) 0.0271(3) Uani 1 1 d .
O2 O 0.26203(16) 0.91991(16) 0.32066(10) 0.0326(3) Uani 1 1 d .
O3 O -0.09103(18) 0.68721(17) 0.73845(11) 0.0426(3) Uani 1 1 d .
O4 O -0.1196(2) 0.7039(2) 0.57157(12) 0.0509(4) Uani 1 1 d .
O5 O 1.51239(15) 0.56394(15) 0.12146(10) 0.0319(3) Uani 1 1 d .
O6 O 1.43024(15) 0.79220(14) 0.02434(9) 0.0286(3) Uani 1 1 d .

loop_
_atom_site_aniso_label
_atom_site_aniso_U_11
_atom_site_aniso_U_22
_atom_site_aniso_U_33
_atom_site_aniso_U_23
_atom_site_aniso_U_13
_atom_site_aniso_U_12
C1 0.0180(7) 0.0266(7) 0.0222(7) 0.0056(6) -0.0038(5) -0.0108(6)
C2 0.0175(7) 0.0289(8) 0.0226(7) 0.0073(6) -0.0033(5) -0.0104(6)
C3 0.0174(7) 0.0250(7) 0.0238(7) 0.0040(5) -0.0023(5) -0.0095(6)
C4 0.0192(7) 0.0251(7) 0.0217(7) 0.0038(5) -0.0038(5) -0.0101(6)
C5 0.0194(7) 0.0297(8) 0.0210(7) 0.0018(6) -0.0032(5) -0.0111(6)
C6 0.0214(7) 0.0262(7) 0.0252(7) 0.0054(6) -0.0055(6) -0.0121(6)
C7 0.0194(7) 0.0272(7) 0.0231(7) 0.0065(6) -0.0045(5) -0.0105(6)
C8 0.0172(7) 0.0275(7) 0.0212(7) 0.0031(5) -0.0023(5) -0.0099(6)
C9 0.0198(7) 0.0318(8) 0.0232(7) 0.0072(6) -0.0043(6) -0.0125(6)
C10 0.0208(7) 0.0272(7) 0.0205(7) 0.0015(5) -0.0039(5) -0.0107(6)
C11 0.0219(8) 0.0388(9) 0.0319(8) 0.0036(7) 0.0024(6) -0.0140(7)
C12 0.0169(7) 0.0253(7) 0.0257(7) -0.0007(6) -0.0016(5) -0.0100(6)
C13 0.0179(7) 0.0241(7) 0.0227(7) -0.0008(5) -0.0007(5) -0.0094(6)
C14 0.0174(7) 0.0280(8) 0.0289(8) 0.0001(6) -0.0030(6) -0.0091(6)
C15 0.0243(8) 0.0290(8) 0.0294(8) 0.0033(6) -0.0093(6) -0.0086(6)
C16 0.0289(8) 0.0252(7) 0.0254(7) 0.0043(6) -0.0016(6) -0.0102(6)
C17 0.0195(7) 0.0249(7) 0.0292(8) 0.0007(6) 0.0008(6) -0.0112(6)
C18 0.0183(7) 0.0249(7) 0.0247(7) 0.0004(5) -0.0032(5) -0.0095(6)
N1 0.0241(7) 0.0312(7) 0.0415(8) 0.0060(6) 0.0005(6) -0.0152(6)
O1 0.0183(5) 0.0394(6) 0.0246(5) 0.0092(4) -0.0042(4) -0.0151(5)
O2 0.0225(5) 0.0465(7) 0.0322(6) 0.0132(5) -0.0093(5) -0.0180(5)
O3 0.0321(6) 0.0415(7) 0.0456(8) 0.0170(6) 0.0047(5) -0.0169(6)
O4 0.0360(7) 0.0776(11) 0.0528(8) 0.0044(7) -0.0080(6) -0.0395(8)
O5 0.0200(5) 0.0339(6) 0.0347(6) 0.0088(5) -0.0055(4) -0.0076(5)
O6 0.0182(5) 0.0326(6) 0.0296(6) 0.0077(4) -0.0013(4) -0.0097(5)

loop_
_atom_type_symbol
_atom_type_description
_atom_type_scat_dispersion_real
_atom_type_scat_dispersion_imag
_atom_type_scat_source
C C 0.0181 0.0091 'International Tables Vol C Tables 4.2.6.8 and 6.1.1.4'
H H 0.0000 0.0000 'International Tables Vol C Tables 4.2.6.8 and 6.1.1.4'
N N 0.0311 0.0180 'International Tables Vol C Tables 4.2.6.8 and 6.1.1.4'
O O 0.0492 0.0322 'International Tables Vol C Tables 4.2.6.8 and 6.1.1.4'

loop_
_geom_angle_atom_site_label_1
_geom_angle_atom_site_label_2
_geom_angle_atom_site_label_3
_geom_angle
C9 C1 C8 125.59(12)
C9 C1 C6 125.97(13)
C8 C1 C6 90.36(11)
C9 C1 C2 124.04(12)
C8 C1 C2 89.94(10)
C6 C1 C2 89.95(11)
C5 C2 C3 90.14(10)
C5 C2 C1 89.89(11)
C3 C2 C1 89.84(10)
C8 C3 C2 90.06(10)
C8 C3 C4 89.16(10)
C2 C3 C4 90.52(11)
C10 C4 C7 124.95(12)
C10 C4 C3 126.75(12)
C7 C4 C3 90.61(11)
C10 C4 C5 124.04(12)
C7 C4 C5 90.16(11)
C3 C4 C5 89.27(11)
C2 C5 C6 90.24(10)
C2 C5 C4 90.06(11)
C6 C5 C4 89.34(11)
C1 C6 C5 89.91(11)
C1 C6 C7 89.49(11)
C5 C6 C7 90.31(10)
C4 C7 C8 89.67(11)
C4 C7 C6 90.19(11)
C8 C7 C6 90.23(11)
C7 C8 C1 89.91(11)
C7 C8 C3 90.55(10)
C1 C8 C3 90.16(11)
O1 C9 C1 106.75(11)
O5 C10 O6 123.64(13)
O5 C10 C4 125.63(14)
O6 C10 C4 110.73(12)
O2 C12 O1 124.18(14)
O2 C12 C13 123.10(13)
O1 C12 C13 112.72(13)
C14 C13 C18 120.36(14)
C14 C13 C12 123.08(13)
C18 C13 C12 116.54(13)
C15 C14 C13 120.00(14)
C14 C15 C16 120.51(14)
C17 C16 C15 118.04(14)
C18 C17 C16 122.92(14)
C18 C17 N1 117.58(14)
C16 C17 N1 119.49(14)
C17 C18 C13 118.16(14)
O4 N1 O3 124.27(14)
O4 N1 C17 118.10(14)
O3 N1 C17 117.63(15)
C12 O1 C9 114.96(11)
C10 O6 C11 116.75(12)

loop_
_geom_bond_atom_site_label_1
_geom_bond_atom_site_label_2
_geom_bond_distance
C1 C9 1.4891(19)
C1 C8 1.565(2)
C1 C6 1.566(2)
C1 C2 1.5728(19)
C2 C5 1.563(2)
C2 C3 1.567(2)
C3 C8 1.5667(19)
C3 C4 1.568(2)
C4 C10 1.4858(19)
C4 C7 1.5590(19)
C4 C5 1.586(2)
C5 C6 1.5686(19)
C6 C7 1.572(2)
C7 C8 1.562(2)
C9 O1 1.4608(17)
C10 O5 1.2055(19)
C10 O6 1.3453(18)
C11 O6 1.4465(18)
C12 O2 1.2018(19)
C12 O1 1.3353(17)
C12 C13 1.499(2)
C13 C14 1.390(2)
C13 C18 1.393(2)
C14 C15 1.390(2)
C15 C16 1.391(2)
C16 C17 1.384(2)
C17 C18 1.381(2)
C17 N1 1.4728(19)
N1 O4 1.217(2)
N1 O3 1.227(2)

loop_
_geom_torsion_atom_site_label_1
_geom_torsion_atom_site_label_2
_geom_torsion_atom_site_label_3
_geom_torsion_atom_site_label_4
_geom_torsion
C9 C1 C2 C5 -135.31(14)
C8 C1 C2 C5 90.14(11)
C6 C1 C2 C5 -0.22(10)
C9 C1 C2 C3 134.55(14)
C8 C1 C2 C3 0.00(10)
C6 C1 C2 C3 -90.36(11)
C5 C2 C3 C8 -89.89(11)
C1 C2 C3 C8 0.00(10)
C5 C2 C3 C4 -0.73(10)
C1 C2 C3 C4 89.17(11)
C8 C3 C4 C10 -135.68(14)
C2 C3 C4 C10 134.27(14)
C8 C3 C4 C7 0.62(11)
C2 C3 C4 C7 -89.43(10)
C8 C3 C4 C5 90.76(10)
C2 C3 C4 C5 0.71(10)
C3 C2 C5 C6 90.06(10)
C1 C2 C5 C6 0.22(10)
C3 C2 C5 C4 0.72(10)
C1 C2 C5 C4 -89.12(11)
C10 C4 C5 C2 -136.23(14)
C7 C4 C5 C2 89.89(11)
C3 C4 C5 C2 -0.72(10)
C10 C4 C5 C6 133.53(14)
C7 C4 C5 C6 -0.35(11)
C3 C4 C5 C6 -90.96(11)
C9 C1 C6 C5 133.93(14)
C8 C1 C6 C5 -89.72(10)
C2 C1 C6 C5 0.22(10)
C9 C1 C6 C7 -135.76(14)
C8 C1 C6 C7 0.59(10)
C2 C1 C6 C7 90.53(10)
C2 C5 C6 C1 -0.22(10)
C4 C5 C6 C1 89.84(11)
C2 C5 C6 C7 -89.71(11)
C4 C5 C6 C7 0.35(11)
C10 C4 C7 C8 136.90(14)
C3 C4 C7 C8 -0.62(11)
C5 C4 C7 C8 -89.89(11)
C10 C4 C7 C6 -132.87(14)
C3 C4 C7 C6 89.62(11)
C5 C4 C7 C6 0.35(11)
C1 C6 C7 C4 -90.26(10)
C5 C6 C7 C4 -0.35(11)
C1 C6 C7 C8 -0.59(10)
C5 C6 C7 C8 89.32(11)
C4 C7 C8 C1 90.78(10)
C6 C7 C8 C1 0.59(10)
C4 C7 C8 C3 0.62(11)
C6 C7 C8 C3 -89.57(11)
C9 C1 C8 C7 136.02(14)
C6 C1 C8 C7 -0.60(10)
C2 C1 C8 C7 -90.55(10)
C9 C1 C8 C3 -133.43(14)
C6 C1 C8 C3 89.96(11)
C2 C1 C8 C3 0.00(10)
C2 C3 C8 C7 89.91(11)
C4 C3 C8 C7 -0.62(11)
C2 C3 C8 C1 0.00(11)
C4 C3 C8 C1 -90.53(11)
C8 C1 C9 O1 -58.50(18)
C6 C1 C9 O1 63.43(18)
C2 C1 C9 O1 -177.30(12)
C7 C4 C10 O5 14.0(2)
C3 C4 C10 O5 136.54(16)
C5 C4 C10 O5 -104.44(18)
C7 C4 C10 O6 -166.75(13)
C3 C4 C10 O6 -44.19(19)
C5 C4 C10 O6 74.82(18)
O2 C12 C13 C14 -172.28(15)
O1 C12 C13 C14 7.3(2)
O2 C12 C13 C18 6.1(2)
O1 C12 C13 C18 -174.32(12)
C18 C13 C14 C15 -0.7(2)
C12 C13 C14 C15 177.59(13)
C13 C14 C15 C16 -0.3(2)
C14 C15 C16 C17 1.0(2)
C15 C16 C17 C18 -0.7(2)
C15 C16 C17 N1 -179.42(14)
C16 C17 C18 C13 -0.3(2)
N1 C17 C18 C13 178.49(13)
C14 C13 C18 C17 0.9(2)
C12 C13 C18 C17 -177.43(13)
C18 C17 N1 O4 19.3(2)
C16 C17 N1 O4 -161.92(16)
C18 C17 N1 O3 -160.09(14)
C16 C17 N1 O3 18.7(2)
O2 C12 O1 C9 2.4(2)
C13 C12 O1 C9 -177.24(11)
C1 C9 O1 C12 -165.39(12)
O5 C10 O6 C11 8.4(2)
C4 C10 O6 C11 -170.86(12)
